data_7229844
loop_
_publ_author_name
'Chen, Jing-Huo'
'Deng, Cheng-Hua'
'Fang, Sheng'
'Ma, Jian-Gong'
'Cheng, Peng'

_publ_section_title
;
 Binuclear molybdenum alkoxide as the versatile catalyst for the
 conversion of carbon dioxide
;
_journal_issue 5
_journal_name_full 'Green Chemistry'
_journal_page_first 989
_journal_paper_doi 10.1039/C7GC03372A
_journal_volume 20
_journal_year 2018
_chemical_formula_moiety 'C11 H5 O2'
_chemical_formula_sum 'C11 H5 O2'
_chemical_formula_weight 169.15
_space_group_crystal_system monoclinic
_space_group_IT_number 14
_space_group_name_Hall '-P 2ybc'
_space_group_name_H-M_alt 'P 1 21/c 1'
_symmetry_space_group_name_Hall '-P 2ybc'
_symmetry_space_group_name_H-M 'P 1 21/c 1'
_atom_sites_solution_hydrogens geom
_atom_sites_solution_primary iterative
_audit_creation_date 2017-03-22
_audit_creation_method
;
Olex2 1.2
(compiled 2017.03.02 svn.r3394 for OlexSys, GUI svn.r5324)
;
_audit_update_record
;
2017-04-14 deposited with the CCDC.
2017-12-29 downloaded from the CCDC.
;
_cell_angle_alpha 90
_cell_angle_beta 91.034(17)
_cell_angle_gamma 90
_cell_formula_units_Z 4
_cell_length_a 3.8398(8)
_cell_length_b 6.201(3)
_cell_length_c 35.222(7)
_cell_measurement_reflns_used 797
_cell_measurement_temperature 120(10)
_cell_measurement_theta_max 26.6590
_cell_measurement_theta_min 3.7160
_cell_volume 838.5(5)
_computing_cell_refinement 'CrysAlisPro 1.171.38.43f (Rigaku OD, 2015)'
_computing_data_collection 'CrysAlisPro 1.171.38.43f (Rigaku OD, 2015)'
_computing_data_reduction 'CrysAlisPro 1.171.38.43f (Rigaku OD, 2015)'
_computing_molecular_graphics 'Olex2 (Dolomanov et al., 2009)'
_computing_publication_material 'Olex2 (Dolomanov et al., 2009)'
_computing_structure_refinement 'XL (Sheldrick, 2008)'
_computing_structure_solution
;
Superflip (Palatinus & Chapuis, 2007;Palatinus & van der Lee, 2008;
Palatinus et al., 2012)
;
_diffrn_ambient_environment N~2~
_diffrn_ambient_temperature 120(10)
_diffrn_detector 'CCD plate'
_diffrn_detector_area_resol_mean 16.2116
_diffrn_detector_type Eos
_diffrn_measured_fraction_theta_full 0.997
_diffrn_measured_fraction_theta_max 0.997
_diffrn_measurement_details
;
List of Runs (angles in degrees, time in seconds):

  # Type    Start    End  Width  t~exp~   \w     \q     \k     \f   Frames
#--------------------------------------------------------------------------
  1  \w    -34.00  27.00   1.00   26.25    --  -19.25  57.00  90.00   61
  2  \w     35.00  87.00   1.00   26.25    --   18.94 178.00-120.00   52
  3  \w    -80.00 -10.00   1.00   26.25    --  -19.25 -77.00-150.00   70
  4  \w     41.00  94.00   1.00   26.25    --   18.94-178.00  30.00   53
;
_diffrn_measurement_device 'four-circle diffractometer'
_diffrn_measurement_device_type 'SuperNova, Single source at offset, Eos'
_diffrn_measurement_method '\w scans'
_diffrn_orient_matrix_type 'CrysAlisPro convention (1999,Acta A55,543-557)'
_diffrn_orient_matrix_UB_11 -0.0321965000
_diffrn_orient_matrix_UB_12 0.0281107000
_diffrn_orient_matrix_UB_13 0.0191731000
_diffrn_orient_matrix_UB_21 0.1719717000
_diffrn_orient_matrix_UB_22 -0.0310447000
_diffrn_orient_matrix_UB_23 0.0051878000
_diffrn_orient_matrix_UB_31 0.0589104000
_diffrn_orient_matrix_UB_32 0.1064303000
_diffrn_orient_matrix_UB_33 -0.0034425000
_diffrn_radiation_monochromator mirror
_diffrn_radiation_probe x-ray
_diffrn_radiation_type MoK\a
_diffrn_radiation_wavelength 0.71073
_diffrn_reflns_av_R_equivalents 0.0413
_diffrn_reflns_av_unetI/netI 0.0644
_diffrn_reflns_Laue_measured_fraction_full 0.997
_diffrn_reflns_Laue_measured_fraction_max 0.997
_diffrn_reflns_limit_h_max 4
_diffrn_reflns_limit_h_min -4
_diffrn_reflns_limit_k_max 7
_diffrn_reflns_limit_k_min -6
_diffrn_reflns_limit_l_max 41
_diffrn_reflns_limit_l_min -41
_diffrn_reflns_number 3042
_diffrn_reflns_point_group_measured_fraction_full 0.997
_diffrn_reflns_point_group_measured_fraction_max 0.997
_diffrn_reflns_theta_full 24.988
_diffrn_reflns_theta_max 24.988
_diffrn_reflns_theta_min 3.336
_diffrn_source 'micro-focus sealed X-ray tube'
_diffrn_source_type 'SuperNova (Mo) X-ray Source'
_exptl_absorpt_coefficient_mu 0.093
_exptl_absorpt_correction_T_max 1.00000
_exptl_absorpt_correction_T_min 0.38860
_exptl_absorpt_correction_type multi-scan
_exptl_absorpt_process_details
;
CrysAlisPro 1.171.38.43f (Rigaku Oxford Diffraction, 2015)
Empirical absorption correction using spherical harmonics,
 implemented in SCALE3 ABSPACK scaling algorithm.
;
_exptl_crystal_colour 'clear light colourless'
_exptl_crystal_colour_lustre clear
_exptl_crystal_colour_modifier light
_exptl_crystal_colour_primary colourless
_exptl_crystal_density_diffrn 1.340
_exptl_crystal_description block
_exptl_crystal_F_000 348
_exptl_crystal_size_max 0.26
_exptl_crystal_size_mid 0.23
_exptl_crystal_size_min 0.2
_refine_diff_density_max 0.352
_refine_diff_density_min -0.307
_refine_diff_density_rms 0.067
_refine_ls_extinction_method none
_refine_ls_goodness_of_fit_ref 1.168
_refine_ls_hydrogen_treatment constr
_refine_ls_matrix_type full
_refine_ls_number_parameters 118
_refine_ls_number_reflns 1490
_refine_ls_number_restraints 15
_refine_ls_restrained_S_all 1.165
_refine_ls_R_factor_all 0.1045
_refine_ls_R_factor_gt 0.0890
_refine_ls_shift/su_max 0.000
_refine_ls_shift/su_mean 0.000
_refine_ls_structure_factor_coef Fsqd
_refine_ls_weighting_details 'w=1/[\s^2^(Fo^2^)+(0.0546P)^2^+1.5840P] where P=(Fo^2^+2Fc^2^)/3'
_refine_ls_weighting_scheme calc
_refine_ls_wR_factor_gt 0.1873
_refine_ls_wR_factor_ref 0.1961
_reflns_Friedel_coverage 0.000
_reflns_number_gt 1221
_reflns_number_total 1490
_reflns_threshold_expression 'I > 2\s(I)'
_cod_data_source_file c7gc03372a2.cif
_cod_data_source_block p161115c1
_cod_depositor_comments 'Adding full bibliography for 7229843--7229844.cif.'
_cod_original_cell_volume 838.6(4)
_cod_database_code 7229844
_shelx_shelxl_version_number 2014/7
_chemical_oxdiff_formula 'C H O N'
_chemical_oxdiff_usercomment 1,4BQS
_shelx_space_group_comment
;
The symmetry employed for this shelxl refinement is uniquely defined
by the following loop, which should always be used as a source of
symmetry information in preference to the above space-group names.
They are only intended as comments.
;
_reflns_odcompleteness_completeness 99.57
_reflns_odcompleteness_iscentric 1
_reflns_odcompleteness_theta 26.32
_olex2_refinement_description
;
1. Fixed Uiso
 At 1.2 times of:
  All C(H) groups
2. Rigid bond restraints
 O11, C9, O10
 with sigma for 1-2 distances of 0.001 and sigma for 1-3 distances of 0.001
3. Uiso/Uaniso restraints and constraints
O10 \\sim C9 \\sim O11: within 2A with sigma of 0.001 and sigma for terminal
atoms of 0.02
4.a Aromatic/amide H refined with riding coordinates:
 C3(H3), C5(H5), C2(H2), C6(H6)
4.b :
 C13(H13)
;
_olex2_submission_special_instructions 'No special instructions were received'
_oxdiff_exptl_absorpt_empirical_details
;
Empirical correction (ABSPACK) includes:
- Absorption correction using spherical harmonics
- Frame scaling
;
_oxdiff_exptl_absorpt_empirical_full_max 1.996
_oxdiff_exptl_absorpt_empirical_full_min 0.495

loop_
_space_group_symop_operation_xyz
'x, y, z'
'-x, y+1/2, -z+1/2'
'-x, -y, -z'
'x, -y-1/2, z-1/2'

loop_
_atom_site_label
_atom_site_type_symbol
_atom_site_fract_x
_atom_site_fract_y
_atom_site_fract_z
_atom_site_U_iso_or_equiv
_atom_site_adp_type
_atom_site_occupancy
_atom_site_site_symmetry_order
_atom_site_calc_flag
_atom_site_refinement_flags_posn
_atom_site_refinement_flags_adp
O10 O 0.0342(4) 1.4135(3) 0.46653(4) 0.0404(4) Uani 1 1 d . U
O11 O 0.3266(5) 1.1754(3) 0.50157(4) 0.0407(4) Uani 1 1 d . U
C4 C 0.6965(5) 0.5576(3) 0.32798(5) 0.0195(5) Uani 1 1 d . .
C12 C 0.8079(5) 0.4035(4) 0.30011(5) 0.0204(5) Uani 1 1 d . .
C9 C 0.2125(6) 1.2420(4) 0.46974(6) 0.0290(4) Uani 1 1 d . U
C3 C 0.5544(5) 0.7567(3) 0.31703(5) 0.0211(5) Uani 1 1 d . .
H3 H 0.5326 0.7917 0.2908 0.025 Uiso 1 1 calc R .
C5 C 0.7345(5) 0.5116(4) 0.36660(5) 0.0217(5) Uani 1 1 d . .
H5 H 0.8351 0.3784 0.3744 0.026 Uiso 1 1 calc R .
C1 C 0.4819(5) 0.8540(3) 0.38232(5) 0.0194(5) Uani 1 1 d . .
C2 C 0.4460(5) 0.9022(3) 0.34390(5) 0.0208(5) Uani 1 1 d . .
H2 H 0.3465 1.0358 0.3362 0.025 Uiso 1 1 calc R .
C7 C 0.3731(5) 1.0029(4) 0.41095(5) 0.0223(5) Uani 1 1 d . .
C8 C 0.2894(6) 1.1196(4) 0.43613(5) 0.0261(6) Uani 1 1 d . .
C6 C 0.6288(5) 0.6559(3) 0.39352(5) 0.0220(5) Uani 1 1 d . .
H6 H 0.6547 0.6221 0.4197 0.026 Uiso 1 1 calc R .
C13 C 0.9021(5) 0.2754(4) 0.27780(6) 0.0271(6) Uani 1 1 d . .
H13 H 0.9780 0.1722 0.2598 0.033 Uiso 1 1 calc R .

loop_
_atom_site_aniso_label
_atom_site_aniso_U_11
_atom_site_aniso_U_22
_atom_site_aniso_U_33
_atom_site_aniso_U_23
_atom_site_aniso_U_13
_atom_site_aniso_U_12
O10 0.0553(9) 0.0323(6) 0.0335(7) -0.0058(6) -0.0032(6) 0.0251(5)
O11 0.0628(10) 0.0341(8) 0.0252(5) -0.0017(5) -0.0008(5) 0.0219(6)
C4 0.0177(9) 0.0155(10) 0.0254(9) -0.0018(8) 0.0049(8) 0.0011(8)
C12 0.0184(9) 0.0194(11) 0.0237(9) 0.0009(8) 0.0043(8) -0.0028(9)
C9 0.0364(10) 0.0242(7) 0.0265(6) -0.0015(7) 0.0025(7) 0.0113(6)
C3 0.0207(9) 0.0224(11) 0.0204(9) 0.0007(9) 0.0031(8) 0.0026(9)
C5 0.0225(10) 0.0174(11) 0.0252(10) 0.0020(9) 0.0011(8) 0.0020(9)
C1 0.0141(8) 0.0198(11) 0.0243(9) -0.0029(9) 0.0019(7) 0.0018(9)
C2 0.0213(9) 0.0152(10) 0.0261(10) 0.0000(9) 0.0027(8) 0.0000(9)
C7 0.0241(10) 0.0200(11) 0.0228(9) 0.0035(9) 0.0021(8) 0.0034(10)
C8 0.0327(11) 0.0236(12) 0.0220(10) 0.0021(9) 0.0046(8) 0.0097(10)
C6 0.0255(10) 0.0212(11) 0.0193(9) 0.0044(9) 0.0025(8) 0.0036(9)
C13 0.0300(11) 0.0247(12) 0.0268(10) -0.0018(10) 0.0043(9) 0.0000(10)

loop_
_atom_type_symbol
_atom_type_description
_atom_type_scat_dispersion_real
_atom_type_scat_dispersion_imag
_atom_type_scat_source
C C 0.0033 0.0016 'International Tables Vol C Tables 4.2.6.8 and 6.1.1.4'
H H 0.0000 0.0000 'International Tables Vol C Tables 4.2.6.8 and 6.1.1.4'
O O 0.0106 0.0060 'International Tables Vol C Tables 4.2.6.8 and 6.1.1.4'

loop_
_geom_angle_atom_site_label_1
_geom_angle_atom_site_label_2
_geom_angle_atom_site_label_3
_geom_angle
C3 C4 C12 121.06(18)
C5 C4 C12 120.12(19)
C5 C4 C3 118.81(18)
C13 C12 C4 178.8(2)
O10 C9 C8 119.11(19)
O11 C9 O10 122.0(2)
O11 C9 C8 118.9(2)
C2 C3 C4 120.60(18)
C6 C5 C4 120.9(2)
C2 C1 C7 121.39(19)
C2 C1 C6 119.56(18)
C6 C1 C7 119.05(17)
C3 C2 C1 120.16(19)
C8 C7 C1 176.6(2)
C7 C8 C9 172.7(2)
C5 C6 C1 119.93(18)

loop_
_geom_bond_atom_site_label_1
_geom_bond_atom_site_label_2
_geom_bond_distance
O10 C9 1.269(3)
O11 C9 1.266(3)
C4 C12 1.441(3)
C4 C3 1.401(3)
C4 C5 1.395(3)
C12 C13 1.179(3)
C9 C8 1.441(3)
C3 C2 1.377(3)
C5 C6 1.371(3)
C1 C2 1.390(3)
C1 C7 1.435(3)
C1 C6 1.405(3)
C7 C8 1.193(3)
